data_7046878
loop_
_publ_author_name
'Tatematsu, Yoshiharu'
'Kato, Shinzi'
'Nakata, Norio'
'Ebihara, Masahiro'
'Niyomura, Osamu'
'Sugamata, Koh'
'Yukimoto, Mariko'
'Minoura, Mao'

_publ_section_title
;
 Group 2 metal bis(arenecarbochalcogenoate)(crown ether) complexes:
 isolation and structural analysis.
;
_journal_issue 29
_journal_name_full 'Dalton transactions (Cambridge, England : 2003)'
_journal_page_first 9787
_journal_page_last 9794
_journal_paper_doi 10.1039/c8dt01959b
_journal_volume 47
_journal_year 2018
_chemical_formula_moiety 'C28 H38 Ba O8 S2, C3 H6 O'
_chemical_formula_sum 'C31 H44 Ba O9 S2'
_chemical_formula_weight 762.12
_space_group_crystal_system triclinic
_space_group_IT_number 2
_space_group_name_Hall '-P 1'
_space_group_name_H-M_alt 'P -1'
_symmetry_space_group_name_Hall '-P 1'
_symmetry_space_group_name_H-M 'P -1'
_atom_sites_solution_hydrogens geom
_audit_creation_method SHELXL-2014/7
_audit_update_record
;
2018-06-21 deposited with the CCDC.
2018-06-26 downloaded from the CCDC.
;
_cell_angle_alpha 94.83(2)
_cell_angle_beta 93.13(2)
_cell_angle_gamma 107.059(8)
_cell_formula_units_Z 2
_cell_length_a 13.490(2)
_cell_length_b 16.0320(10)
_cell_length_c 8.482(2)
_cell_measurement_reflns_used 25
_cell_measurement_temperature 193(2)
_cell_measurement_theta_max 12.5
_cell_measurement_theta_min 10.1
_cell_volume 1741.4(5)
_computing_cell_refinement 'MSC/AFC Diffractometer Control'
_computing_data_collection 'MSC/AFC Diffractometer Control'
_computing_data_reduction 'teXsan: PROCESS (MSC)'
_computing_molecular_graphics 'Mercury (Macrae et al., 2008)'
_computing_publication_material 'Yadokari-XG 2009 (Wakita, Nemoto et al., 2009)'
_computing_structure_refinement 'SHELXL-2014/7 (Sheldrick, 2014)'
_computing_structure_solution 'SIR97 (Altomare et al., 1999)'
_diffrn_ambient_temperature 193(2)
_diffrn_measured_fraction_theta_full 1.000
_diffrn_measured_fraction_theta_max 0.999
_diffrn_measurement_device_type 'Rigaku AFC7R'
_diffrn_measurement_method \w-2\q
_diffrn_radiation_monochromator graphite
_diffrn_radiation_type MoK\a
_diffrn_radiation_wavelength 0.7107
_diffrn_reflns_av_R_equivalents 0.0226
_diffrn_reflns_av_unetI/netI 0.0490
_diffrn_reflns_Laue_measured_fraction_full 1.000
_diffrn_reflns_Laue_measured_fraction_max 0.999
_diffrn_reflns_limit_h_max 17
_diffrn_reflns_limit_h_min -17
_diffrn_reflns_limit_k_max 20
_diffrn_reflns_limit_k_min -20
_diffrn_reflns_limit_l_max 0
_diffrn_reflns_limit_l_min -11
_diffrn_reflns_number 8520
_diffrn_reflns_point_group_measured_fraction_full 1.000
_diffrn_reflns_point_group_measured_fraction_max 0.999
_diffrn_reflns_theta_full 25.241
_diffrn_reflns_theta_max 27.499
_diffrn_reflns_theta_min 2.359
_diffrn_standards_decay_% 0.15
_diffrn_standards_interval_count 150
_diffrn_standards_number 3
_exptl_absorpt_coefficient_mu 1.308
_exptl_absorpt_correction_T_max 0.930
_exptl_absorpt_correction_T_min 0.778
_exptl_absorpt_correction_type psi-scan
_exptl_absorpt_process_details '(North, Phillips & Mathews, 1968)'
_exptl_crystal_colour colorless
_exptl_crystal_density_diffrn 1.453
_exptl_crystal_description prismatic
_exptl_crystal_F_000 780
_exptl_crystal_size_max 0.26
_exptl_crystal_size_mid 0.23
_exptl_crystal_size_min 0.06
_refine_diff_density_max 0.376
_refine_diff_density_min -0.382
_refine_diff_density_rms 0.078
_refine_ls_extinction_method none
_refine_ls_goodness_of_fit_ref 1.028
_refine_ls_hydrogen_treatment constr
_refine_ls_matrix_type full
_refine_ls_number_parameters 392
_refine_ls_number_reflns 7982
_refine_ls_number_restraints 0
_refine_ls_restrained_S_all 1.028
_refine_ls_R_factor_all 0.0449
_refine_ls_R_factor_gt 0.0295
_refine_ls_shift/su_max 0.001
_refine_ls_shift/su_mean 0.000
_refine_ls_structure_factor_coef Fsqd
_refine_ls_weighting_details 'w=1/[\s^2^(Fo^2^)+(0.0207P)^2^+0.3827P] where P=(Fo^2^+2Fc^2^)/3'
_refine_ls_weighting_scheme calc
_refine_ls_wR_factor_gt 0.0629
_refine_ls_wR_factor_ref 0.0681
_reflns_Friedel_coverage 0.000
_reflns_number_gt 6662
_reflns_number_total 7982
_reflns_threshold_expression 'I > 2\s(I)'
_cod_data_source_file c8dt01959b2.cif
_cod_data_source_block 12b
_cod_depositor_comments 'Adding full bibliography for 7046874--7046878.cif.'
_cod_database_code 7046878
_shelx_shelxl_version_number 2014/7
_shelx_space_group_comment
;
The symmetry employed for this shelxl refinement is uniquely defined
by the following loop, which should always be used as a source of
symmetry information in preference to the above space-group names.
They are only intended as comments.
;
_shelx_estimated_absorpt_t_min 0.727
_shelx_estimated_absorpt_t_max 0.926

loop_
_space_group_symop_operation_xyz
'x, y, z'
'-x, -y, -z'

loop_
_atom_site_label
_atom_site_type_symbol
_atom_site_fract_x
_atom_site_fract_y
_atom_site_fract_z
_atom_site_U_iso_or_equiv
_atom_site_adp_type
_atom_site_occupancy
_atom_site_site_symmetry_order
_atom_site_calc_flag
_atom_site_refinement_flags_posn
_atom_site_refinement_flags_adp
Ba1 Ba 0.01697(2) 0.25889(2) 0.19429(2) 0.02263(5) Uani 1 1 d . .
S1 S 0.12289(6) 0.12948(5) 0.39777(9) 0.03673(17) Uani 1 1 d . .
S2 S -0.15168(7) 0.36817(6) 0.17322(11) 0.0485(2) Uani 1 1 d . .
O1 O 0.21037(16) 0.23041(14) 0.1880(3) 0.0441(6) Uani 1 1 d . .
O2 O -0.14785(16) 0.24401(14) -0.0426(2) 0.0389(5) Uani 1 1 d . .
O3 O 0.17589(15) 0.41570(12) 0.1770(2) 0.0327(4) Uani 1 1 d . .
O4 O 0.05797(16) 0.39988(13) 0.4387(2) 0.0353(5) Uani 1 1 d . .
O5 O -0.07591(16) 0.23507(13) 0.4856(2) 0.0349(5) Uani 1 1 d . .
O6 O -0.14345(15) 0.10529(12) 0.2193(2) 0.0326(4) Uani 1 1 d . .
O7 O -0.01451(15) 0.11659(12) -0.0379(2) 0.0300(4) Uani 1 1 d . .
O8 O 0.10964(15) 0.28951(12) -0.0922(2) 0.0296(4) Uani 1 1 d . .
O9 O 0.6015(3) 0.5015(2) 0.2635(5) 0.0901(11) Uani 1 1 d . .
C1 C 0.2143(2) 0.17120(17) 0.2705(3) 0.0266(6) Uani 1 1 d . .
C2 C 0.3058(2) 0.13532(17) 0.2542(3) 0.0257(5) Uani 1 1 d . .
C3 C 0.3780(2) 0.16876(19) 0.1478(4) 0.0351(7) Uani 1 1 d . .
H1 H 0.3684 0.2123 0.0844 0.042 Uiso 1 1 calc R U
C4 C 0.4643(2) 0.1391(2) 0.1333(4) 0.0435(8) Uani 1 1 d . .
H2 H 0.5138 0.1639 0.0617 0.052 Uiso 1 1 calc R U
C5 C 0.4800(2) 0.0744(2) 0.2204(4) 0.0396(7) Uani 1 1 d . .
C6 C 0.4062(3) 0.0399(2) 0.3235(4) 0.0438(8) Uani 1 1 d . .
H3 H 0.4143 -0.0054 0.3835 0.053 Uiso 1 1 calc R U
C7 C 0.3205(2) 0.0700(2) 0.3412(4) 0.0363(7) Uani 1 1 d . .
H4 H 0.2714 0.0456 0.4137 0.044 Uiso 1 1 calc R U
C8 C 0.5743(3) 0.0424(3) 0.2031(5) 0.0603(11) Uani 1 1 d . .
H5 H 0.5542 -0.0133 0.1348 0.090 Uiso 1 1 calc R U
H6 H 0.6017 0.0338 0.3079 0.090 Uiso 1 1 calc R U
H7 H 0.6279 0.0861 0.1552 0.090 Uiso 1 1 calc R U
C9 C -0.1980(2) 0.29216(18) 0.0112(3) 0.0286(6) Uani 1 1 d . .
C10 C -0.3029(2) 0.28272(17) -0.0714(3) 0.0266(5) Uani 1 1 d . .
C11 C -0.3432(2) 0.2175(2) -0.1967(4) 0.0385(7) Uani 1 1 d . .
H8 H -0.3047 0.1787 -0.2273 0.046 Uiso 1 1 calc R U
C12 C -0.4390(2) 0.2081(2) -0.2781(4) 0.0447(8) Uani 1 1 d . .
H9 H -0.4647 0.1634 -0.3638 0.054 Uiso 1 1 calc R U
C13 C -0.4975(2) 0.2637(2) -0.2349(4) 0.0403(7) Uani 1 1 d . .
C14 C -0.4576(2) 0.32821(19) -0.1099(4) 0.0356(7) Uani 1 1 d . .
H10 H -0.4962 0.3670 -0.0795 0.043 Uiso 1 1 calc R U
C15 C -0.3622(2) 0.33761(17) -0.0275(3) 0.0297(6) Uani 1 1 d . .
H11 H -0.3373 0.3818 0.0594 0.036 Uiso 1 1 calc R U
C16 C -0.6028(3) 0.2523(3) -0.3199(5) 0.0597(10) Uani 1 1 d . .
H12 H -0.6553 0.2050 -0.2782 0.090 Uiso 1 1 calc R U
H13 H -0.6004 0.2376 -0.4339 0.090 Uiso 1 1 calc R U
H14 H -0.6209 0.3071 -0.3028 0.090 Uiso 1 1 calc R U
C17 C 0.1733(3) 0.49058(19) 0.2770(4) 0.0430(8) Uani 1 1 d . .
H15 H 0.1160 0.5123 0.2376 0.052 Uiso 1 1 calc R U
H16 H 0.2396 0.5381 0.2775 0.052 Uiso 1 1 calc R U
C18 C 0.1567(3) 0.46451(19) 0.4419(4) 0.0418(8) Uani 1 1 d . .
H17 H 0.2124 0.4404 0.4793 0.050 Uiso 1 1 calc R U
H18 H 0.1589 0.5164 0.5156 0.050 Uiso 1 1 calc R U
C19 C 0.0291(3) 0.3774(2) 0.5918(3) 0.0428(8) Uani 1 1 d . .
H19 H 0.0305 0.4308 0.6606 0.051 Uiso 1 1 calc R U
H20 H 0.0792 0.3508 0.6411 0.051 Uiso 1 1 calc R U
C20 C -0.0779(3) 0.3137(2) 0.5766(4) 0.0434(8) Uani 1 1 d . .
H21 H -0.1007 0.3005 0.6831 0.052 Uiso 1 1 calc R U
H22 H -0.1276 0.3391 0.5231 0.052 Uiso 1 1 calc R U
C21 C -0.1736(2) 0.1684(2) 0.4693(4) 0.0418(8) Uani 1 1 d . .
H23 H -0.2264 0.1891 0.4122 0.050 Uiso 1 1 calc R U
H24 H -0.1968 0.1550 0.5755 0.050 Uiso 1 1 calc R U
C22 C -0.1629(2) 0.0875(2) 0.3788(4) 0.0385(7) Uani 1 1 d . .
H25 H -0.1046 0.0706 0.4291 0.046 Uiso 1 1 calc R U
H26 H -0.2275 0.0384 0.3795 0.046 Uiso 1 1 calc R U
C23 C -0.1352(2) 0.03022(18) 0.1234(4) 0.0414(8) Uani 1 1 d . .
H27 H -0.2006 -0.0185 0.1207 0.050 Uiso 1 1 calc R U
H28 H -0.0777 0.0107 0.1692 0.050 Uiso 1 1 calc R U
C24 C -0.1149(2) 0.05363(19) -0.0407(4) 0.0387(7) Uani 1 1 d . .
H29 H -0.1178 0.0004 -0.1112 0.046 Uiso 1 1 calc R U
H30 H -0.1689 0.0784 -0.0826 0.046 Uiso 1 1 calc R U
C25 C 0.0077(2) 0.14441(19) -0.1912(3) 0.0337(6) Uani 1 1 d . .
H31 H -0.0450 0.1712 -0.2305 0.040 Uiso 1 1 calc R U
H32 H 0.0053 0.0933 -0.2671 0.040 Uiso 1 1 calc R U
C26 C 0.1136(2) 0.20995(19) -0.1795(3) 0.0354(7) Uani 1 1 d . .
H33 H 0.1649 0.1867 -0.1245 0.042 Uiso 1 1 calc R U
H34 H 0.1354 0.2217 -0.2871 0.042 Uiso 1 1 calc R U
C27 C 0.2091(2) 0.35496(19) -0.0738(4) 0.0354(7) Uani 1 1 d . .
H35 H 0.2331 0.3692 -0.1793 0.043 Uiso 1 1 calc R U
H36 H 0.2608 0.3328 -0.0173 0.043 Uiso 1 1 calc R U
C28 C 0.1993(3) 0.43539(19) 0.0192(4) 0.0422(8) Uani 1 1 d . .
H37 H 0.2652 0.4837 0.0227 0.051 Uiso 1 1 calc R U
H38 H 0.1432 0.4544 -0.0324 0.051 Uiso 1 1 calc R U
C29 C 0.5430(3) 0.4392(3) 0.3125(5) 0.0580(10) Uani 1 1 d . .
C30 C 0.5830(3) 0.3731(3) 0.3870(5) 0.0697(12) Uani 1 1 d . .
H39 H 0.6571 0.3846 0.3711 0.105 Uiso 1 1 calc R U
H40 H 0.5443 0.3141 0.3380 0.105 Uiso 1 1 calc R U
H41 H 0.5741 0.3772 0.5010 0.105 Uiso 1 1 calc R U
C31 C 0.4282(3) 0.4235(3) 0.3016(6) 0.0832(15) Uani 1 1 d . .
H42 H 0.4114 0.4708 0.2505 0.125 Uiso 1 1 calc R U
H43 H 0.4040 0.4221 0.4085 0.125 Uiso 1 1 calc R U
H44 H 0.3937 0.3672 0.2387 0.125 Uiso 1 1 calc R U

loop_
_atom_site_aniso_label
_atom_site_aniso_U_11
_atom_site_aniso_U_22
_atom_site_aniso_U_33
_atom_site_aniso_U_23
_atom_site_aniso_U_13
_atom_site_aniso_U_12
Ba1 0.02315(8) 0.02342(8) 0.02176(8) 0.00175(5) 0.00252(6) 0.00771(6)
S1 0.0350(4) 0.0514(5) 0.0305(4) 0.0099(3) 0.0111(3) 0.0202(3)
S2 0.0509(5) 0.0458(5) 0.0511(5) -0.0141(4) -0.0195(4) 0.0278(4)
O1 0.0342(12) 0.0452(13) 0.0626(16) 0.0262(12) 0.0126(11) 0.0196(10)
O2 0.0359(12) 0.0532(13) 0.0338(11) -0.0014(10) 0.0015(9) 0.0250(10)
O3 0.0376(11) 0.0243(9) 0.0339(11) 0.0030(8) 0.0026(9) 0.0058(8)
O4 0.0420(12) 0.0387(11) 0.0247(10) -0.0023(9) -0.0022(9) 0.0138(10)
O5 0.0351(11) 0.0428(12) 0.0315(11) 0.0054(9) 0.0106(9) 0.0172(9)
O6 0.0319(11) 0.0293(10) 0.0363(11) 0.0081(9) 0.0047(9) 0.0073(8)
O7 0.0308(10) 0.0275(10) 0.0296(10) -0.0020(8) -0.0006(8) 0.0078(8)
O8 0.0324(10) 0.0317(10) 0.0257(10) 0.0031(8) 0.0063(8) 0.0101(8)
O9 0.072(2) 0.072(2) 0.126(3) 0.020(2) 0.030(2) 0.0159(17)
C1 0.0255(13) 0.0268(13) 0.0258(14) -0.0011(11) -0.0017(11) 0.0069(11)
C2 0.0253(13) 0.0245(13) 0.0270(14) 0.0004(10) -0.0003(11) 0.0077(10)
C3 0.0342(16) 0.0305(15) 0.0428(17) 0.0110(13) 0.0126(13) 0.0095(12)
C4 0.0319(16) 0.0419(18) 0.057(2) 0.0068(16) 0.0169(15) 0.0092(14)
C5 0.0270(15) 0.0382(16) 0.052(2) -0.0068(15) -0.0014(14) 0.0116(13)
C6 0.0439(19) 0.0458(18) 0.049(2) 0.0123(15) -0.0017(15) 0.0234(15)
C7 0.0371(16) 0.0411(17) 0.0359(16) 0.0141(13) 0.0070(13) 0.0164(14)
C8 0.040(2) 0.070(3) 0.079(3) -0.002(2) 0.0017(19) 0.0313(19)
C9 0.0271(14) 0.0322(14) 0.0278(14) 0.0110(11) 0.0026(11) 0.0086(11)
C10 0.0249(13) 0.0285(13) 0.0264(13) 0.0070(11) 0.0066(11) 0.0060(11)
C11 0.0325(16) 0.0500(18) 0.0358(17) -0.0037(14) 0.0060(13) 0.0184(14)
C12 0.0345(17) 0.058(2) 0.0383(18) -0.0115(16) -0.0022(14) 0.0146(15)
C13 0.0302(16) 0.0527(19) 0.0390(18) 0.0045(15) 0.0016(13) 0.0144(14)
C14 0.0305(15) 0.0385(16) 0.0431(18) 0.0076(14) 0.0067(13) 0.0168(13)
C15 0.0284(14) 0.0251(13) 0.0357(15) 0.0067(12) 0.0038(12) 0.0069(11)
C16 0.0344(19) 0.085(3) 0.058(2) -0.005(2) -0.0073(17) 0.0219(19)
C17 0.0458(19) 0.0259(15) 0.052(2) -0.0037(14) 0.0002(16) 0.0064(13)
C18 0.0451(19) 0.0307(15) 0.0443(19) -0.0105(14) -0.0049(15) 0.0086(14)
C19 0.062(2) 0.0500(19) 0.0217(15) -0.0035(13) -0.0014(14) 0.0283(17)
C20 0.061(2) 0.052(2) 0.0297(16) 0.0082(14) 0.0161(15) 0.0334(18)
C21 0.0333(16) 0.064(2) 0.0328(17) 0.0151(15) 0.0097(13) 0.0172(15)
C22 0.0297(15) 0.0483(18) 0.0393(17) 0.0210(15) 0.0057(13) 0.0095(14)
C23 0.0372(17) 0.0246(14) 0.059(2) 0.0035(14) 0.0023(16) 0.0045(13)
C24 0.0313(16) 0.0320(15) 0.0462(19) -0.0083(14) -0.0025(14) 0.0036(12)
C25 0.0446(17) 0.0347(15) 0.0239(14) -0.0034(12) -0.0019(12) 0.0176(13)
C26 0.0427(17) 0.0411(16) 0.0278(15) 0.0005(13) 0.0088(13) 0.0205(14)
C27 0.0332(16) 0.0413(16) 0.0309(15) 0.0121(13) 0.0074(13) 0.0066(13)
C28 0.052(2) 0.0292(15) 0.0411(18) 0.0124(13) 0.0048(15) 0.0024(14)
C29 0.048(2) 0.061(2) 0.056(2) -0.015(2) 0.0042(19) 0.0080(19)
C30 0.057(3) 0.077(3) 0.066(3) 0.002(2) 0.000(2) 0.008(2)
C31 0.051(3) 0.089(3) 0.103(4) -0.016(3) -0.002(3) 0.021(2)

loop_
_atom_type_symbol
_atom_type_description
_atom_type_scat_dispersion_real
_atom_type_scat_dispersion_imag
_atom_type_scat_source
C C 0.0033 0.0016 'International Tables Vol C Tables 4.2.6.8 and 6.1.1.4'
H H 0.0000 0.0000 'International Tables Vol C Tables 4.2.6.8 and 6.1.1.4'
Ba Ba -0.3244 2.2819 'International Tables Vol C Tables 4.2.6.8 and 6.1.1.4'
O O 0.0106 0.0060 'International Tables Vol C Tables 4.2.6.8 and 6.1.1.4'
S S 0.1246 0.1234 'International Tables Vol C Tables 4.2.6.8 and 6.1.1.4'

loop_
_geom_angle_atom_site_label_1
_geom_angle_atom_site_label_2
_geom_angle_atom_site_label_3
_geom_angle
O1 Ba1 O6 112.55(6)
O1 Ba1 O7 75.72(7)
O6 Ba1 O7 61.22(6)
O1 Ba1 O3 68.58(6)
O6 Ba1 O3 178.23(6)
O7 Ba1 O3 120.54(6)
O1 Ba1 O8 65.66(6)
O6 Ba1 O8 120.92(6)
O7 Ba1 O8 61.72(6)
O3 Ba1 O8 60.71(6)
O1 Ba1 O5 115.26(6)
O6 Ba1 O5 60.88(6)
O7 Ba1 O5 120.38(6)
O3 Ba1 O5 117.48(6)
O8 Ba1 O5 177.75(6)
O1 Ba1 O4 101.39(7)
O6 Ba1 O4 119.11(6)
O7 Ba1 O4 176.68(6)
O3 Ba1 O4 59.15(6)
O8 Ba1 O4 118.77(6)
O5 Ba1 O4 59.19(6)
O1 Ba1 O2 133.84(7)
O6 Ba1 O2 71.05(6)
O7 Ba1 O2 66.29(6)
O3 Ba1 O2 109.26(6)
O8 Ba1 O2 73.56(6)
O5 Ba1 O2 106.33(6)
O4 Ba1 O2 117.02(6)
O1 Ba1 S2 157.18(5)
O6 Ba1 S2 90.14(4)
O7 Ba1 S2 115.81(4)
O3 Ba1 S2 88.80(4)
O8 Ba1 S2 101.27(5)
O5 Ba1 S2 77.16(5)
O4 Ba1 S2 67.47(5)
O2 Ba1 S2 49.83(4)
O1 Ba1 S1 48.83(5)
O6 Ba1 S1 73.49(4)
O7 Ba1 S1 80.23(4)
O3 Ba1 S1 106.79(5)
O8 Ba1 S1 110.35(4)
O5 Ba1 S1 71.25(4)
O4 Ba1 S1 96.66(5)
O2 Ba1 S1 139.69(5)
S2 Ba1 S1 148.38(2)
O1 Ba1 C1 19.89(6)
O6 Ba1 C1 95.58(6)
O7 Ba1 C1 74.21(6)
O3 Ba1 C1 85.27(6)
O8 Ba1 C1 82.85(6)
O5 Ba1 C1 98.44(6)
O4 Ba1 C1 102.52(6)
O2 Ba1 C1 140.03(6)
S2 Ba1 C1 169.97(5)
S1 Ba1 C1 29.13(5)
O1 Ba1 C9 151.83(7)
O6 Ba1 C9 75.45(6)
O7 Ba1 C9 86.16(6)
O3 Ba1 C9 104.21(6)
O8 Ba1 C9 86.86(6)
O5 Ba1 C9 92.43(6)
O4 Ba1 C9 97.13(7)
O2 Ba1 C9 20.46(6)
S2 Ba1 C9 29.66(5)
S1 Ba1 C9 148.91(5)
C1 Ba1 C9 160.33(7)
C1 S1 Ba1 76.59(9)
C9 S2 Ba1 80.20(10)
C1 O1 Ba1 110.25(18)
C9 O2 Ba1 106.05(17)
C17 O3 C28 112.5(2)
C17 O3 Ba1 117.25(17)
C28 O3 Ba1 114.74(16)
C19 O4 C18 113.4(2)
C19 O4 Ba1 116.49(17)
C18 O4 Ba1 115.54(17)
C21 O5 C20 113.1(2)
C21 O5 Ba1 112.78(17)
C20 O5 Ba1 115.41(17)
C22 O6 C23 112.2(2)
C22 O6 Ba1 114.17(17)
C23 O6 Ba1 113.96(16)
C25 O7 C24 112.0(2)
C25 O7 Ba1 111.99(15)
C24 O7 Ba1 113.13(16)
C27 O8 C26 111.7(2)
C27 O8 Ba1 113.62(16)
C26 O8 Ba1 112.26(15)
O1 C1 C2 116.7(2)
O1 C1 S1 123.4(2)
C2 C1 S1 119.9(2)
O1 C1 Ba1 49.86(14)
C2 C1 Ba1 163.40(18)
S1 C1 Ba1 74.28(9)
C7 C2 C3 118.3(3)
C7 C2 C1 122.7(3)
C3 C2 C1 119.1(2)
C2 C3 C4 120.5(3)
C2 C3 H1 119.8
C4 C3 H1 119.8
C5 C4 C3 121.7(3)
C5 C4 H2 119.2
C3 C4 H2 119.2
C4 C5 C6 117.4(3)
C4 C5 C8 121.1(3)
C6 C5 C8 121.4(3)
C5 C6 C7 121.5(3)
C5 C6 H3 119.3
C7 C6 H3 119.3
C2 C7 C6 120.6(3)
C2 C7 H4 119.7
C6 C7 H4 119.7
C5 C8 H5 109.5
C5 C8 H6 109.5
H5 C8 H6 109.5
C5 C8 H7 109.5
H5 C8 H7 109.5
H6 C8 H7 109.5
O2 C9 C10 117.8(3)
O2 C9 S2 122.5(2)
C10 C9 S2 119.7(2)
O2 C9 Ba1 53.48(14)
C10 C9 Ba1 165.93(18)
S2 C9 Ba1 70.14(9)
C11 C10 C15 117.9(3)
C11 C10 C9 119.7(2)
C15 C10 C9 122.3(3)
C10 C11 C12 121.3(3)
C10 C11 H8 119.4
C12 C11 H8 119.4
C13 C12 C11 120.6(3)
C13 C12 H9 119.7
C11 C12 H9 119.7
C14 C13 C12 118.2(3)
C14 C13 C16 120.9(3)
C12 C13 C16 120.9(3)
C13 C14 C15 121.5(3)
C13 C14 H10 119.3
C15 C14 H10 119.3
C14 C15 C10 120.5(3)
C14 C15 H11 119.7
C10 C15 H11 119.7
C13 C16 H12 109.5
C13 C16 H13 109.5
H12 C16 H13 109.5
C13 C16 H14 109.5
H12 C16 H14 109.5
H13 C16 H14 109.5
O3 C17 C18 108.2(2)
O3 C17 H15 110.1
C18 C17 H15 110.1
O3 C17 H16 110.1
C18 C17 H16 110.1
H15 C17 H16 108.4
O4 C18 C17 108.7(3)
O4 C18 H17 110.0
C17 C18 H17 110.0
O4 C18 H18 110.0
C17 C18 H18 110.0
H17 C18 H18 108.3
O4 C19 C20 109.2(2)
O4 C19 H19 109.8
C20 C19 H19 109.8
O4 C19 H20 109.8
C20 C19 H20 109.8
H19 C19 H20 108.3
O5 C20 C19 108.6(2)
O5 C20 H21 110.0
C19 C20 H21 110.0
O5 C20 H22 110.0
C19 C20 H22 110.0
H21 C20 H22 108.4
O5 C21 C22 109.4(2)
O5 C21 H23 109.8
C22 C21 H23 109.8
O5 C21 H24 109.8
C22 C21 H24 109.8
H23 C21 H24 108.3
O6 C22 C21 108.7(2)
O6 C22 H25 109.9
C21 C22 H25 109.9
O6 C22 H26 109.9
C21 C22 H26 109.9
H25 C22 H26 108.3
O6 C23 C24 109.2(2)
O6 C23 H27 109.8
C24 C23 H27 109.8
O6 C23 H28 109.8
C24 C23 H28 109.8
H27 C23 H28 108.3
O7 C24 C23 109.4(2)
O7 C24 H29 109.8
C23 C24 H29 109.8
O7 C24 H30 109.8
C23 C24 H30 109.8
H29 C24 H30 108.2
O7 C25 C26 109.1(2)
O7 C25 H31 109.9
C26 C25 H31 109.9
O7 C25 H32 109.9
C26 C25 H32 109.9
H31 C25 H32 108.3
O8 C26 C25 108.6(2)
O8 C26 H33 110.0
C25 C26 H33 110.0
O8 C26 H34 110.0
C25 C26 H34 110.0
H33 C26 H34 108.4
O8 C27 C28 108.7(2)
O8 C27 H35 109.9
C28 C27 H35 109.9
O8 C27 H36 109.9
C28 C27 H36 109.9
H35 C27 H36 108.3
O3 C28 C27 109.0(2)
O3 C28 H37 109.9
C27 C28 H37 109.9
O3 C28 H38 109.9
C27 C28 H38 109.9
H37 C28 H38 108.3
O9 C29 C31 122.3(5)
O9 C29 C30 120.7(4)
C31 C29 C30 117.0(4)
C29 C30 H39 109.5
C29 C30 H40 109.5
H39 C30 H40 109.5
C29 C30 H41 109.5
H39 C30 H41 109.5
H40 C30 H41 109.5
C29 C31 H42 109.5
C29 C31 H43 109.5
H42 C31 H43 109.5
C29 C31 H44 109.5
H42 C31 H44 109.5
H43 C31 H44 109.5

loop_
_geom_bond_atom_site_label_1
_geom_bond_atom_site_label_2
_geom_bond_distance
Ba1 O1 2.780(2)
Ba1 O6 2.7935(19)
Ba1 O7 2.8014(19)
Ba1 O3 2.8057(19)
Ba1 O8 2.808(2)
Ba1 O5 2.835(2)
Ba1 O4 2.840(2)
Ba1 O2 2.856(2)
Ba1 S2 3.2595(9)
Ba1 S1 3.3761(9)
Ba1 C1 3.412(3)
Ba1 C9 3.415(3)
S1 C1 1.707(3)
S2 C9 1.715(3)
O1 C1 1.237(3)
O2 C9 1.242(3)
O3 C17 1.421(3)
O3 C28 1.432(4)
O4 C19 1.421(4)
O4 C18 1.425(4)
O5 C21 1.423(4)
O5 C20 1.429(3)
O6 C22 1.428(3)
O6 C23 1.430(3)
O7 C25 1.429(3)
O7 C24 1.430(3)
O8 C27 1.432(3)
O8 C26 1.437(3)
O9 C29 1.199(5)
C1 C2 1.516(4)
C2 C7 1.384(4)
C2 C3 1.386(4)
C3 C4 1.388(4)
C3 H1 0.9500
C4 C5 1.381(4)
C4 H2 0.9500
C5 C6 1.384(5)
C5 C8 1.514(4)
C6 C7 1.387(4)
C6 H3 0.9500
C7 H4 0.9500
C8 H5 0.9800
C8 H6 0.9800
C8 H7 0.9800
C9 C10 1.504(4)
C10 C11 1.391(4)
C10 C15 1.394(4)
C11 C12 1.392(4)
C11 H8 0.9500
C12 C13 1.392(4)
C12 H9 0.9500
C13 C14 1.382(4)
C13 C16 1.512(4)
C14 C15 1.393(4)
C14 H10 0.9500
C15 H11 0.9500
C16 H12 0.9800
C16 H13 0.9800
C16 H14 0.9800
C17 C18 1.502(5)
C17 H15 0.9900
C17 H16 0.9900
C18 H17 0.9900
C18 H18 0.9900
C19 C20 1.496(5)
C19 H19 0.9900
C19 H20 0.9900
C20 H21 0.9900
C20 H22 0.9900
C21 C22 1.499(4)
C21 H23 0.9900
C21 H24 0.9900
C22 H25 0.9900
C22 H26 0.9900
C23 C24 1.491(5)
C23 H27 0.9900
C23 H28 0.9900
C24 H29 0.9900
C24 H30 0.9900
C25 C26 1.497(4)
C25 H31 0.9900
C25 H32 0.9900
C26 H33 0.9900
C26 H34 0.9900
C27 C28 1.498(4)
C27 H35 0.9900
C27 H36 0.9900
C28 H37 0.9900
C28 H38 0.9900
C29 C31 1.491(5)
C29 C30 1.492(6)
C30 H39 0.9800
C30 H40 0.9800
C30 H41 0.9800
C31 H42 0.9800
C31 H43 0.9800
C31 H44 0.9800

loop_
_geom_torsion_atom_site_label_1
_geom_torsion_atom_site_label_2
_geom_torsion_atom_site_label_3
_geom_torsion_atom_site_label_4
_geom_torsion
Ba1 O1 C1 C2 168.27(17)
Ba1 O1 C1 S1 -11.5(3)
Ba1 S1 C1 O1 9.1(2)
Ba1 S1 C1 C2 -170.6(2)
O1 C1 C2 C7 179.0(3)
S1 C1 C2 C7 -1.2(4)
Ba1 C1 C2 C7 -148.0(5)
O1 C1 C2 C3 -1.1(4)
S1 C1 C2 C3 178.7(2)
Ba1 C1 C2 C3 31.9(7)
C7 C2 C3 C4 -2.0(4)
C1 C2 C3 C4 178.1(3)
C2 C3 C4 C5 1.6(5)
C3 C4 C5 C6 0.0(5)
C3 C4 C5 C8 179.8(3)
C4 C5 C6 C7 -1.1(5)
C8 C5 C6 C7 179.1(3)
C3 C2 C7 C6 0.9(4)
C1 C2 C7 C6 -179.3(3)
C5 C6 C7 C2 0.7(5)
Ba1 O2 C9 C10 -166.93(18)
Ba1 O2 C9 S2 13.5(3)
Ba1 S2 C9 O2 -11.5(2)
Ba1 S2 C9 C10 168.9(2)
O2 C9 C10 C11 4.3(4)
S2 C9 C10 C11 -176.1(2)
Ba1 C9 C10 C11 -44.1(9)
O2 C9 C10 C15 -175.5(3)
S2 C9 C10 C15 4.1(4)
Ba1 C9 C10 C15 136.1(7)
C15 C10 C11 C12 1.2(4)
C9 C10 C11 C12 -178.6(3)
C10 C11 C12 C13 -0.5(5)
C11 C12 C13 C14 0.2(5)
C11 C12 C13 C16 -178.4(3)
C12 C13 C14 C15 -0.6(5)
C16 C13 C14 C15 178.0(3)
C13 C14 C15 C10 1.3(4)
C11 C10 C15 C14 -1.6(4)
C9 C10 C15 C14 178.3(3)
C28 O3 C17 C18 -175.6(3)
Ba1 O3 C17 C18 48.1(3)
C19 O4 C18 C17 -173.5(2)
Ba1 O4 C18 C17 48.3(3)
O3 C17 C18 O4 -63.1(3)
C18 O4 C19 C20 176.5(2)
Ba1 O4 C19 C20 -45.7(3)
C21 O5 C20 C19 177.7(2)
Ba1 O5 C20 C19 -50.4(3)
O4 C19 C20 O5 63.3(3)
C20 O5 C21 C22 -177.5(2)
Ba1 O5 C21 C22 49.2(3)
C23 O6 C22 C21 -178.3(2)
Ba1 O6 C22 C21 50.1(3)
O5 C21 C22 O6 -67.3(3)
C22 O6 C23 C24 -179.9(2)
Ba1 O6 C23 C24 -48.2(3)
C25 O7 C24 C23 -177.6(2)
Ba1 O7 C24 C23 -49.9(3)
O6 C23 C24 O7 66.4(3)
C24 O7 C25 C26 -180.0(2)
Ba1 O7 C25 C26 51.7(2)
C27 O8 C26 C25 179.0(2)
Ba1 O8 C26 C25 50.0(3)
O7 C25 C26 O8 -69.9(3)
C26 O8 C27 C28 -179.5(2)
Ba1 O8 C27 C28 -51.2(3)
C17 O3 C28 C27 175.4(2)
Ba1 O3 C28 C27 -47.1(3)
O8 C27 C28 O3 66.0(3)
